data_7706687
loop_
_publ_author_name
'Su, Yan-Min'
'Ji, Bao-Qian'
'Shao, Feng'
'Zhang, Shan-Shan'
'Jagodi\<c, Marko'
'Jagli\<ci\'c, Zvonko'
'Gao, Zhi-Yong'
'Dou, Jian-Min'
'Sun, Di'

_publ_section_title
;
 Carboxylic acid-tuned nickel(ii) clusters: syntheses, structures,
 solution behaviours and magnetic properties.
;
_journal_issue 12
_journal_name_full 'Dalton transactions (Cambridge, England : 2003)'
_journal_page_first 4355
_journal_page_last 4362
_journal_paper_doi 10.1039/d1dt00165e
_journal_volume 50
_journal_year 2021
_chemical_formula_moiety 'C62 H70 N12 Ni4 O12, 2(N O3), 2(C2 H3 N)'
_chemical_formula_sum 'C66 H76 N16 Ni4 O18'
_chemical_formula_weight 1616.26
_space_group_crystal_system monoclinic
_space_group_IT_number 14
_space_group_name_Hall '-P 2yn'
_space_group_name_H-M_alt 'P 1 21/n 1'
_atom_sites_solution_hydrogens mixed
_atom_sites_solution_primary dual
_audit_creation_date 2020-01-01
_audit_creation_method
;
Olex2 1.2
(compiled 2018.05.29 svn.r3508 for OlexSys, GUI svn.r5506)
;
_audit_update_record
;
2020-09-01 deposited with the CCDC.	2021-02-24 downloaded from the CCDC.
;
_cell_angle_alpha 90
_cell_angle_beta 91.667(2)
_cell_angle_gamma 90
_cell_formula_units_Z 4
_cell_length_a 16.7045(4)
_cell_length_b 25.3661(6)
_cell_length_c 17.6478(3)
_cell_measurement_reflns_used 15462
_cell_measurement_temperature 173(2)
_cell_measurement_theta_max 76.6360
_cell_measurement_theta_min 3.6590
_cell_volume 7474.7(3)
_computing_cell_refinement 'CrysAlisPro 1.171.39.30d (Rigaku OD, 2017)'
_computing_data_collection 'CrysAlisPro 1.171.39.30d (Rigaku OD, 2017)'
_computing_data_reduction 'CrysAlisPro 1.171.39.30d (Rigaku OD, 2017)'
_computing_molecular_graphics 'Olex2 (Dolomanov et al., 2009)'
_computing_publication_material 'Olex2 (Dolomanov et al., 2009)'
_computing_structure_refinement 'XL (Sheldrick, 2008)'
_computing_structure_solution 'ShelXT (Sheldrick, 2015)'
_diffrn_ambient_environment N~2~
_diffrn_ambient_temperature 173
_diffrn_detector 'CCD plate'
_diffrn_detector_area_resol_mean 28.5714
_diffrn_detector_type HyPix
_diffrn_measured_fraction_theta_full 0.983
_diffrn_measured_fraction_theta_max 0.983
_diffrn_measurement_details
;
List of Runs (angles in degrees, time in seconds):

  # Type    Start    End  Width  t~exp~   \w     \q     \k     \f   Frames
#--------------------------------------------------------------------------
  1  \w     95.00 177.00   1.00    5.27    --  107.75  19.00 150.00   82
  2  \w    136.00 178.00   1.00    5.27    --  107.75  37.00  90.00   42
  3  \w    138.00 178.00   1.00    5.27    --  107.75  37.00 -30.00   40
  4  \w    109.00 135.00   1.00    5.27    --  107.75  37.00  90.00   26
  5  \w     85.00 111.00   1.00    5.27    --  107.75  77.00  -3.00   26
  6  \w     95.00 135.00   1.00    5.27    --  107.75  37.00 -30.00   40
  7  \w     76.00 131.00   1.00    5.27    --  107.75 -77.00-129.00   55
  8  \w     39.00 108.00   1.00    5.27    --  107.75 -99.00-150.00   69
  9  \w     38.00 103.00   1.00    5.27    --  107.75 -99.00-180.00   65
 10  \w      8.00  68.00   1.00    1.32    --   48.32 -77.00-129.00   60
 11  \w     41.00  71.00   1.00    1.32    --   48.32  77.00  -3.00   30
 12  \w    -71.00  24.00   1.00    1.32    --  -48.32  77.00  -3.00   95
 13  \w    -53.00 -27.00   1.00    5.27    --  -86.25  77.00  -3.00   26
 14  \w   -103.00 -26.00   1.00    1.32    --  -48.32 -77.00-129.00   77
 15  \w   -139.00 -63.00   1.00    5.27    --  -86.25 -77.00-129.00   76
 16  \w   -158.00 -83.00   1.00    5.27    --  -86.25 -99.00   0.00   75
;
_diffrn_measurement_device 'four-circle diffractometer'
_diffrn_measurement_device_type 'XtaLAB Synergy, Dualflex, HyPix'
_diffrn_measurement_method '\w scans'
_diffrn_measurement_specimen_support 'Mitegen 50um'
_diffrn_orient_matrix_type 'CrysAlisPro convention (1999,Acta A55,543-557)'
_diffrn_orient_matrix_UB_11 -0.0022189000
_diffrn_orient_matrix_UB_12 -0.0200903000
_diffrn_orient_matrix_UB_13 -0.0823779000
_diffrn_orient_matrix_UB_21 -0.0539399000
_diffrn_orient_matrix_UB_22 0.0467966000
_diffrn_orient_matrix_UB_23 -0.0238051000
_diffrn_orient_matrix_UB_31 0.0748209000
_diffrn_orient_matrix_UB_32 0.0331232000
_diffrn_orient_matrix_UB_33 -0.0164208000
_diffrn_radiation_collimation 0.3
_diffrn_radiation_monochromator mirror
_diffrn_radiation_probe x-ray
_diffrn_radiation_type CuK\a
_diffrn_radiation_wavelength 1.54184
_diffrn_reflns_av_R_equivalents 0.0684
_diffrn_reflns_av_unetI/netI 0.0593
_diffrn_reflns_Laue_measured_fraction_full 0.983
_diffrn_reflns_Laue_measured_fraction_max 0.983
_diffrn_reflns_limit_h_max 19
_diffrn_reflns_limit_h_min -19
_diffrn_reflns_limit_k_max 29
_diffrn_reflns_limit_k_min -30
_diffrn_reflns_limit_l_max 20
_diffrn_reflns_limit_l_min -20
_diffrn_reflns_number 41900
_diffrn_reflns_point_group_measured_fraction_full 0.983
_diffrn_reflns_point_group_measured_fraction_max 0.983
_diffrn_reflns_theta_full 67.079
_diffrn_reflns_theta_max 67.079
_diffrn_reflns_theta_min 3.592
_diffrn_source 'micro-focus sealed X-ray tube'
_diffrn_source_current 24.0
_diffrn_source_power 1.2
_diffrn_source_target Mo
_diffrn_source_type 'PhotonJet (Cu) X-ray Source'
_diffrn_source_voltage 50.0
_exptl_absorpt_coefficient_mu 1.780
_exptl_absorpt_correction_T_max 1.00000
_exptl_absorpt_correction_T_min 0.59011
_exptl_absorpt_correction_type multi-scan
_exptl_absorpt_process_details
;
CrysAlisPro 1.171.39.30d (Rigaku Oxford Diffraction, 2017)
Empirical absorption correction using spherical harmonics,
 implemented in SCALE3 ABSPACK scaling algorithm.
;
_exptl_crystal_colour 'clear greenish green'
_exptl_crystal_colour_lustre clear
_exptl_crystal_colour_modifier greenish
_exptl_crystal_colour_primary green
_exptl_crystal_density_diffrn 1.436
_exptl_crystal_description block
_exptl_crystal_F_000 3360
_exptl_crystal_size_max 0.05
_exptl_crystal_size_mid 0.03
_exptl_crystal_size_min 0.02
_refine_diff_density_max 1.442
_refine_diff_density_min -1.463
_refine_diff_density_rms 0.173
_refine_ls_extinction_method none
_refine_ls_goodness_of_fit_ref 1.172
_refine_ls_hydrogen_treatment mixed
_refine_ls_matrix_type full
_refine_ls_number_parameters 1048
_refine_ls_number_reflns 13102
_refine_ls_number_restraints 175
_refine_ls_restrained_S_all 1.183
_refine_ls_R_factor_all 0.1225
_refine_ls_R_factor_gt 0.0999
_refine_ls_shift/su_max 0.000
_refine_ls_shift/su_mean 0.000
_refine_ls_structure_factor_coef Fsqd
_refine_ls_weighting_details 'w=1/[\s^2^(Fo^2^)+(0.2000P)^2^] where P=(Fo^2^+2Fc^2^)/3'
_refine_ls_weighting_scheme calc
_refine_ls_wR_factor_gt 0.2700
_refine_ls_wR_factor_ref 0.2942
_reflns_Friedel_coverage 0.000
_reflns_number_gt 9896
_reflns_number_total 13102
_reflns_threshold_expression 'I > 2\s(I)'
_cod_data_source_file d1dt00165e2.cif
_cod_data_source_block Ni4a
_cod_depositor_comments 'Adding full bibliography for 7706687--7706689.cif.'
_cod_database_code 7706687
_shelx_shelxl_version_number 2014/7
_chemical_oxdiff_formula NiCHON
_shelx_space_group_comment
;
The symmetry employed for this shelxl refinement is uniquely defined
by the following loop, which should always be used as a source of
symmetry information in preference to the above space-group names.
They are only intended as comments.
;
_shelx_estimated_absorpt_t_max 0.965
_shelx_estimated_absorpt_t_min 0.916
_reflns_odcompleteness_completeness 98.58
_reflns_odcompleteness_iscentric 1
_reflns_odcompleteness_theta 66.97
_olex2_refinement_description
;
1. Fixed Uiso
 At 1.2 times of:
  All C(H) groups, All N(H) groups
 At 1.5 times of:
  All C(H,H,H) groups, All C(H,H,H,H,H,H) groups, All O(H) groups
2. Restrained distances
 N1-O16
 2.6 with sigma of 0.01
 O12-H12
 0.87 with sigma of 0.01
 O5-H5
 0.87 with sigma of 0.01
 C59-H12
 1.909789 with sigma of 0.02
 Ni3-H12
 2.790437 with sigma of 0.02
 C60-H5
 1.893626 with sigma of 0.02
 Ni1-H5
 2.836745 with sigma of 0.02
3. Uiso/Uaniso restraints and constraints
C3A \\sim C2A: within 1.7A with sigma of 0.004 and sigma for terminal atoms of
0.008
C65 \\sim N13 \\sim C64: within 1.7A with sigma of 0.004 and sigma for terminal
atoms of 0.008
O16 \\sim O17 \\sim N16 \\sim O18: within 1.7A with sigma of 0.004 and sigma
for terminal atoms of 0.008
N16A \\sim O18A \\sim O17A \\sim O16A: within 2A with sigma of 0.004 and sigma
for terminal atoms of 0.008
C3 \\sim C2 \\sim N1 \\sim N2 \\sim C4 \\sim C1: within 2A with sigma of 0.004
and sigma for terminal atoms of 0.008
N2A \\sim C4A \\sim C1A \\sim N1A \\sim C2A \\sim C3A: within 2A with sigma of
0.004 and sigma for terminal atoms of 0.008
Uanis(N16A) \\sim Ueq, Uanis(O18A) \\sim Ueq, Uanis(O17A) \\sim Ueq,
Uanis(O16A) \\sim Ueq, Uanis(O16) \\sim Ueq, Uanis(N16) \\sim Ueq, Uanis(O17)
\\sim Ueq, Uanis(O18) \\sim Ueq: with sigma of 0.001 and sigma for terminal
atoms of 0.2
4. Others
 Fixed Sof: N1(0.4) H1(0.4) N1A(0.6) H1A(0.6) C1(0.4) H1B(0.4) C1A(0.6)
 H1AA(0.6) C2(0.4) C2A(0.6) C3(0.4) H3A(0.4) H3B(0.4) H3C(0.4) C3A(0.6)
 H3AA(0.6) H3AB(0.6) H3AC(0.6) H5AA(0.4) H5AB(0.4) H5AC(0.4) H5BD(0.6)
 H5BE(0.6) H5BF(0.6) O16(0.5) O17(0.5) O18(0.5) N16(0.5) O18A(0.5) O17A(0.5)
 O16A(0.5) N16A(0.5) C4(0.4) N2(0.4) N2A(0.6) C4A(0.6)
5.a Ternary CH refined with riding coordinates:
 C58(H58), C59(H59), C60(H60), C61(H61)
5.b Aromatic/amide H refined with riding coordinates:
 N1(H1), N1A(H1A), N12(H12A), C1(H1B), C1A(H1AA), C8(H8), C13(H13), C14(H14),
 C15(H15), C16(H16), C17(H17), C20(H20), C21(H21), C22(H22), C23(H23), C24(H24),
  C27(H27), C28(H28), C29(H29), C30(H30), C31(H31), C33(H33), C34(H34),
 C35(H35), C36(H36), C37(H37), C40(H40), C45(H45), C50(H50), C55(H55)
5.c Idealised Me refined as rotating group:
 C3(H3A,H3B,H3C), C3A(H3AA,H3AB,H3AC), C5(H5AA,H5AB,H5AC), C5(H5BD,H5BE,H5BF),
 C6(H6A,H6B,H6C), C10(H10A,H10B,H10C), C38(H38A,H38B,H38C), C42(H42A,H42B,H42C),
  C43(H43A,H43B,H43C), C47(H47A,H47B,H47C), C48(H48A,H48B,H48C), C52(H52A,H52B,
 H52C), C53(H53A,H53B,H53C), C57(H57A,H57B,H57C), C64(H64A,H64B,H64C), C63(H63A,
 H63B,H63C)
;
_olex2_submission_special_instructions 'No special instructions were received'
_oxdiff_exptl_absorpt_empirical_details
;
Empirical correction (ABSPACK) includes:
- Absorption correction using spherical harmonics
- Frame scaling
;
_oxdiff_exptl_absorpt_empirical_full_max 4.989
_oxdiff_exptl_absorpt_empirical_full_min 0.473

loop_
_space_group_symop_operation_xyz
'x, y, z'
'-x+1/2, y+1/2, -z+1/2'
'-x, -y, -z'
'x-1/2, -y-1/2, z-1/2'

loop_
_atom_site_label
_atom_site_type_symbol
_atom_site_fract_x
_atom_site_fract_y
_atom_site_fract_z
_atom_site_U_iso_or_equiv
_atom_site_adp_type
_atom_site_occupancy
_atom_site_site_symmetry_order
_atom_site_calc_flag
_atom_site_refinement_flags_posn
_atom_site_refinement_flags_adp
_atom_site_refinement_flags_occupancy
_atom_site_disorder_assembly
_atom_site_disorder_group
Ni1 Ni 0.17802(5) 0.40467(3) 0.37324(4) 0.0306(3) Uani 1 1 d D . . . .
Ni2 Ni 0.14964(5) 0.32976(3) 0.20267(4) 0.0271(2) Uani 1 1 d . . . . .
Ni3 Ni 0.26677(6) 0.40818(4) 0.13046(4) 0.0360(3) Uani 1 1 d D . . . .
Ni4 Ni 0.30854(5) 0.33491(3) 0.30377(4) 0.0265(2) Uani 1 1 d . . . . .
O1 O 0.3286(2) 0.32252(14) 0.41443(17) 0.0317(8) Uani 1 1 d . . . . .
O2 O 0.2339(2) 0.37303(14) 0.46717(18) 0.0345(8) Uani 1 1 d . . . . .
O3 O 0.1305(2) 0.31351(14) 0.09220(18) 0.0339(8) Uani 1 1 d . . . . .
O4 O 0.2178(2) 0.36895(15) 0.03877(18) 0.0362(8) Uani 1 1 d . . . . .
O5 O 0.0689(2) 0.36908(14) 0.40467(18) 0.0333(8) Uani 1 1 d D . . . .
H5 H 0.046(2) 0.3675(14) 0.4487(14) 0.050 Uiso 1 1 d DR . . . .
O6 O 0.1174(2) 0.44346(15) 0.28900(19) 0.0383(9) Uani 1 1 d . . . . .
O7 O 0.1839(2) 0.33431(13) 0.31532(17) 0.0260(7) Uani 1 1 d . . . . .
O8 O 0.1537(2) 0.41131(13) 0.17774(18) 0.0347(8) Uani 1 1 d . . . . .
O9 O 0.2909(2) 0.41561(13) 0.32535(18) 0.0320(7) Uani 1 1 d . . . . .
O10 O 0.2732(2) 0.33800(13) 0.19084(17) 0.0285(7) Uani 1 1 d . . . . .
O11 O 0.3229(3) 0.45035(16) 0.2142(2) 0.0472(10) Uani 1 1 d . . . . .
O12 O 0.3779(3) 0.38080(17) 0.0976(2) 0.0436(10) Uani 1 1 d D . . . .
H12 H 0.404(3) 0.3827(17) 0.0553(19) 0.065 Uiso 1 1 d DR . . . .
N1 N 0.3144(8) 0.4596(5) -0.0143(7) 0.055(2) Uani 0.4 1 d D U P A 1
H1 H 0.3161 0.4276 -0.0337 0.066 Uiso 0.4 1 calc R . P A 1
N1A N 0.2390(6) 0.4659(3) -0.0123(4) 0.0428(14) Uani 0.6 1 d . U P B 2
H1A H 0.2350 0.4340 -0.0316 0.051 Uiso 0.6 1 calc R . P B 2
N3 N 0.4529(3) 0.34164(19) 0.1980(2) 0.0350(10) Uani 1 1 d . . . . .
N4 N 0.4274(3) 0.35069(18) 0.2712(2) 0.0340(9) Uani 1 1 d . . . . .
N5 N 0.3270(3) 0.25787(16) 0.2737(2) 0.0279(8) Uani 1 1 d . . . . .
N6 N 0.3367(3) 0.25576(17) 0.1967(2) 0.0295(9) Uani 1 1 d . . . . .
N7 N 0.1448(2) 0.25077(16) 0.23344(19) 0.0265(8) Uani 1 1 d . . . . .
N8 N 0.1357(3) 0.24806(16) 0.3098(2) 0.0276(8) Uani 1 1 d . . . . .
N9 N 0.0311(3) 0.33876(17) 0.2329(2) 0.0315(9) Uani 1 1 d . . . . .
N10 N 0.0044(3) 0.32411(17) 0.3036(2) 0.0317(9) Uani 1 1 d . . . . .
N11 N 0.1629(3) 0.47164(18) 0.4388(2) 0.0370(10) Uani 1 1 d . . . . .
N12 N 0.1284(3) 0.4648(2) 0.5069(2) 0.0426(11) Uani 1 1 d . . . . .
H12A H 0.1211 0.4338 0.5280 0.051 Uiso 1 1 calc R . . . .
C1 C 0.3214(12) 0.5443(7) -0.0036(9) 0.056(2) Uani 0.4 1 d . U P A 1
H1B H 0.3275 0.5809 -0.0138 0.068 Uiso 0.4 1 calc R . P A 1
C1A C 0.2401(7) 0.5509(4) -0.0040(5) 0.0466(16) Uani 0.6 1 d . U P B 2
H1AA H 0.2379 0.5875 -0.0153 0.056 Uiso 0.6 1 calc R . P B 2
C2 C 0.3383(12) 0.5015(7) -0.0513(9) 0.057(2) Uani 0.4 1 d . U P A 1
C2A C 0.2287(7) 0.5105(4) -0.0534(5) 0.0496(15) Uani 0.6 1 d . U P B 2
C3 C 0.3769(14) 0.4999(8) -0.1328(10) 0.068(4) Uani 0.4 1 d . U P A 1
H3A H 0.4340 0.5086 -0.1280 0.103 Uiso 0.4 1 calc GR . P A 1
H3B H 0.3499 0.5256 -0.1662 0.103 Uiso 0.4 1 calc GR . P A 1
H3C H 0.3706 0.4645 -0.1544 0.103 Uiso 0.4 1 calc GR . P A 1
C3A C 0.1991(11) 0.5081(6) -0.1384(6) 0.077(3) Uani 0.6 1 d . U P B 2
H3AA H 0.2092 0.4729 -0.1588 0.115 Uiso 0.6 1 calc GR . P B 2
H3AB H 0.2280 0.5344 -0.1678 0.115 Uiso 0.6 1 calc GR . P B 2
H3AC H 0.1416 0.5156 -0.1418 0.115 Uiso 0.6 1 calc GR . P B 2
C5 C 0.2702(5) 0.5542(3) 0.1381(4) 0.0583(17) Uani 1 1 d . . . . .
H5AA H 0.3132 0.5505 0.1767 0.087 Uiso 0.4 1 calc GR . P C 1
H5AB H 0.2201 0.5404 0.1580 0.087 Uiso 0.4 1 calc GR . P C 1
H5AC H 0.2633 0.5915 0.1251 0.087 Uiso 0.4 1 calc GR . P C 1
H5BD H 0.3279 0.5591 0.1468 0.087 Uiso 0.6 1 calc GR . P D 2
H5BE H 0.2486 0.5332 0.1794 0.087 Uiso 0.6 1 calc GR . P D 2
H5BF H 0.2436 0.5886 0.1363 0.087 Uiso 0.6 1 calc GR . P D 2
C6 C 0.0658(5) 0.5126(3) 0.6125(4) 0.067(2) Uani 1 1 d . . . . .
H6A H 0.0535 0.4768 0.6294 0.101 Uiso 1 1 calc GR . . . .
H6B H 0.0160 0.5327 0.6062 0.101 Uiso 1 1 calc GR . . . .
H6C H 0.1010 0.5299 0.6503 0.101 Uiso 1 1 calc GR . . . .
C7 C 0.1070(4) 0.5101(3) 0.5382(3) 0.0488(15) Uani 1 1 d . . . . .
C8 C 0.1297(5) 0.5499(3) 0.4886(4) 0.0544(16) Uani 1 1 d . . . . .
H8 H 0.1235 0.5869 0.4947 0.065 Uiso 1 1 calc R . . . .
C9 C 0.1639(4) 0.5231(2) 0.4278(3) 0.0431(13) Uani 1 1 d . . . . .
C10 C 0.1985(4) 0.5482(2) 0.3597(3) 0.0493(15) Uani 1 1 d . . . . .
H10A H 0.2475 0.5673 0.3747 0.074 Uiso 1 1 calc GR . . . .
H10B H 0.1596 0.5729 0.3371 0.074 Uiso 1 1 calc GR . . . .
H10C H 0.2112 0.5210 0.3226 0.074 Uiso 1 1 calc GR . . . .
C11 C 0.2952(3) 0.34380(19) 0.4699(3) 0.0299(10) Uani 1 1 d . . . . .
C12 C 0.3335(3) 0.3327(2) 0.5468(2) 0.0295(10) Uani 1 1 d . . . . .
C13 C 0.3061(3) 0.3580(2) 0.6114(3) 0.0372(12) Uani 1 1 d . . . . .
H13 H 0.2620 0.3816 0.6073 0.045 Uiso 1 1 calc R . . . .
C14 C 0.3433(4) 0.3488(3) 0.6819(3) 0.0442(14) Uani 1 1 d . . . . .
H14 H 0.3248 0.3662 0.7257 0.053 Uiso 1 1 calc R . . . .
C15 C 0.4077(3) 0.3140(3) 0.6880(3) 0.0433(14) Uani 1 1 d . . . . .
H15 H 0.4333 0.3080 0.7361 0.052 Uiso 1 1 calc R . . . .
C16 C 0.4348(3) 0.2880(2) 0.6245(3) 0.0398(12) Uani 1 1 d . . . . .
H16 H 0.4779 0.2636 0.6288 0.048 Uiso 1 1 calc R . . . .
C17 C 0.3972(3) 0.2983(2) 0.5539(3) 0.0331(11) Uani 1 1 d . . . . .
H17 H 0.4161 0.2813 0.5100 0.040 Uiso 1 1 calc R . . . .
C18 C 0.1641(3) 0.33359(18) 0.0361(3) 0.0293(10) Uani 1 1 d . . . . .
C19 C 0.1363(3) 0.3143(2) -0.0407(3) 0.0309(11) Uani 1 1 d . . . . .
C20 C 0.1745(4) 0.3306(2) -0.1051(3) 0.0404(13) Uani 1 1 d . . . . .
H20 H 0.2198 0.3532 -0.1005 0.048 Uiso 1 1 calc R . . . .
C21 C 0.1473(5) 0.3143(3) -0.1760(3) 0.0571(18) Uani 1 1 d . . . . .
H21 H 0.1738 0.3257 -0.2200 0.069 Uiso 1 1 calc R . . . .
C22 C 0.0816(4) 0.2814(3) -0.1829(3) 0.0521(16) Uani 1 1 d . . . . .
H22 H 0.0628 0.2705 -0.2317 0.063 Uiso 1 1 calc R . . . .
C23 C 0.0429(4) 0.2643(2) -0.1189(3) 0.0433(13) Uani 1 1 d . . . . .
H23 H -0.0020 0.2414 -0.1233 0.052 Uiso 1 1 calc R . . . .
C24 C 0.0712(3) 0.2813(2) -0.0480(3) 0.0365(12) Uani 1 1 d . . . . .
H24 H 0.0451 0.2698 -0.0039 0.044 Uiso 1 1 calc R . . . .
C25 C 0.3276(4) 0.4485(2) 0.2843(3) 0.0358(11) Uani 1 1 d . . . . .
C26 C 0.3826(4) 0.4873(2) 0.3232(3) 0.0399(12) Uani 1 1 d . . . . .
C27 C 0.4364(4) 0.5157(3) 0.2810(4) 0.0505(15) Uani 1 1 d . . . . .
H27 H 0.4388 0.5100 0.2279 0.061 Uiso 1 1 calc R . . . .
C28 C 0.4870(5) 0.5527(3) 0.3160(5) 0.070(2) Uani 1 1 d . . . . .
H28 H 0.5232 0.5726 0.2868 0.084 Uiso 1 1 calc R . . . .
C29 C 0.4841(5) 0.5603(3) 0.3928(5) 0.067(2) Uani 1 1 d . . . . .
H29 H 0.5189 0.5852 0.4168 0.080 Uiso 1 1 calc R . . . .
C30 C 0.4308(5) 0.5317(3) 0.4357(4) 0.066(2) Uani 1 1 d . . . . .
H30 H 0.4289 0.5375 0.4888 0.079 Uiso 1 1 calc R . . . .
C31 C 0.3803(4) 0.4950(3) 0.4013(4) 0.0506(15) Uani 1 1 d . . . . .
H31 H 0.3444 0.4751 0.4307 0.061 Uiso 1 1 calc R . . . .
C32 C 0.0781(4) 0.4909(2) 0.1802(3) 0.0395(12) Uani 1 1 d . . . . .
C33 C 0.0783(4) 0.4967(3) 0.1017(3) 0.0502(15) Uani 1 1 d . . . . .
H33 H 0.1032 0.4710 0.0711 0.060 Uiso 1 1 calc R . . . .
C34 C 0.0415(5) 0.5408(3) 0.0685(4) 0.066(2) Uani 1 1 d . . . . .
H34 H 0.0415 0.5449 0.0149 0.080 Uiso 1 1 calc R . . . .
C35 C 0.0056(5) 0.5783(3) 0.1118(5) 0.071(2) Uani 1 1 d . . . . .
H35 H -0.0173 0.6088 0.0886 0.085 Uiso 1 1 calc R . . . .
C36 C 0.0025(5) 0.5716(3) 0.1892(5) 0.068(2) Uani 1 1 d . . . . .
H36 H -0.0251 0.5965 0.2191 0.081 Uiso 1 1 calc R . . . .
C37 C 0.0399(4) 0.5284(3) 0.2235(4) 0.0502(15) Uani 1 1 d . . . . .
H37 H 0.0393 0.5245 0.2770 0.060 Uiso 1 1 calc R . . . .
C38 C -0.1215(4) 0.3194(3) 0.3778(4) 0.0591(19) Uani 1 1 d . . . . .
H38A H -0.1126 0.2826 0.3927 0.089 Uiso 1 1 calc GR . . . .
H38B H -0.1789 0.3253 0.3680 0.089 Uiso 1 1 calc GR . . . .
H38C H -0.1025 0.3427 0.4187 0.089 Uiso 1 1 calc GR . . . .
C39 C -0.0766(4) 0.3310(2) 0.3072(3) 0.0404(13) Uani 1 1 d . . . . .
C40 C -0.1024(4) 0.3490(3) 0.2377(3) 0.0430(13) Uani 1 1 d . . . . .
H40 H -0.1559 0.3575 0.2226 0.052 Uiso 1 1 calc R . . . .
C41 C -0.0350(3) 0.3525(2) 0.1932(3) 0.0340(11) Uani 1 1 d . . . . .
C42 C -0.0333(4) 0.3692(3) 0.1122(3) 0.0438(13) Uani 1 1 d . . . . .
H42A H 0.0133 0.3919 0.1047 0.066 Uiso 1 1 calc GR . . . .
H42B H -0.0823 0.3887 0.0989 0.066 Uiso 1 1 calc GR . . . .
H42C H -0.0296 0.3380 0.0797 0.066 Uiso 1 1 calc GR . . . .
C43 C 0.1079(4) 0.1839(2) 0.4134(3) 0.0369(12) Uani 1 1 d . . . . .
H43A H 0.1557 0.1926 0.4443 0.055 Uiso 1 1 calc GR . . . .
H43B H 0.0967 0.1461 0.4172 0.055 Uiso 1 1 calc GR . . . .
H43C H 0.0621 0.2040 0.4316 0.055 Uiso 1 1 calc GR . . . .
C44 C 0.1217(3) 0.19797(19) 0.3324(3) 0.0278(10) Uani 1 1 d . . . . .
C45 C 0.1233(3) 0.1674(2) 0.2684(3) 0.0337(11) Uani 1 1 d . . . . .
H45 H 0.1154 0.1304 0.2654 0.040 Uiso 1 1 calc R . . . .
C46 C 0.1389(3) 0.20167(18) 0.2082(3) 0.0274(10) Uani 1 1 d . . . . .
C47 C 0.1480(3) 0.1879(2) 0.1265(3) 0.0336(11) Uani 1 1 d . . . . .
H47A H 0.0961 0.1766 0.1047 0.050 Uiso 1 1 calc GR . . . .
H47B H 0.1869 0.1593 0.1222 0.050 Uiso 1 1 calc GR . . . .
H47C H 0.1668 0.2189 0.0990 0.050 Uiso 1 1 calc GR . . . .
C48 C 0.3366(3) 0.1965(2) 0.3816(3) 0.0360(11) Uani 1 1 d . . . . .
H48A H 0.3272 0.2287 0.4107 0.054 Uiso 1 1 calc GR . . . .
H48B H 0.3865 0.1799 0.3999 0.054 Uiso 1 1 calc GR . . . .
H48C H 0.2919 0.1720 0.3881 0.054 Uiso 1 1 calc GR . . . .
C49 C 0.3429(3) 0.2099(2) 0.2997(3) 0.0306(10) Uani 1 1 d . . . . .
C50 C 0.3650(4) 0.1774(2) 0.2393(3) 0.0420(13) Uani 1 1 d . . . . .
H50 H 0.3802 0.1414 0.2425 0.050 Uiso 1 1 calc R . . . .
C51 C 0.3603(3) 0.2075(2) 0.1757(3) 0.0339(11) Uani 1 1 d . . . . .
C52 C 0.3760(4) 0.1941(3) 0.0939(3) 0.0488(15) Uani 1 1 d . . . . .
H52A H 0.3250 0.1879 0.0666 0.073 Uiso 1 1 calc GR . . . .
H52B H 0.4091 0.1623 0.0919 0.073 Uiso 1 1 calc GR . . . .
H52C H 0.4041 0.2235 0.0703 0.073 Uiso 1 1 calc GR . . . .
C53 C 0.4944(4) 0.3790(3) 0.3920(3) 0.0448(14) Uani 1 1 d . . . . .
H53A H 0.5181 0.4140 0.4002 0.067 Uiso 1 1 calc GR . . . .
H53B H 0.5261 0.3526 0.4202 0.067 Uiso 1 1 calc GR . . . .
H53C H 0.4394 0.3789 0.4098 0.067 Uiso 1 1 calc GR . . . .
C54 C 0.4938(4) 0.3660(2) 0.3088(3) 0.0390(12) Uani 1 1 d . . . . .
C55 C 0.5591(4) 0.3686(3) 0.2613(3) 0.0453(14) Uani 1 1 d . . . . .
H55 H 0.6124 0.3788 0.2749 0.054 Uiso 1 1 calc R . . . .
C56 C 0.5308(4) 0.3535(3) 0.1916(3) 0.0425(13) Uani 1 1 d . . . . .
C57 C 0.5712(4) 0.3504(3) 0.1172(4) 0.0574(17) Uani 1 1 d . . . . .
H57A H 0.5670 0.3144 0.0973 0.086 Uiso 1 1 calc GR . . . .
H57B H 0.6277 0.3599 0.1243 0.086 Uiso 1 1 calc GR . . . .
H57C H 0.5452 0.3749 0.0812 0.086 Uiso 1 1 calc GR . . . .
C58 C 0.3211(3) 0.3038(2) 0.1518(3) 0.0333(11) Uani 1 1 d . . . . .
H58 H 0.2926 0.2937 0.1034 0.040 Uiso 1 1 calc R . . . .
C59 C 0.4000(4) 0.3317(2) 0.1328(3) 0.0388(13) Uani 1 1 d D . . . .
H59 H 0.4291 0.3097 0.0955 0.047 Uiso 1 1 calc R . . . .
C60 C 0.0571(3) 0.3189(2) 0.3702(3) 0.0325(11) Uani 1 1 d D . . . .
H60 H 0.0310 0.2951 0.4073 0.039 Uiso 1 1 calc R . . . .
C61 C 0.1407(3) 0.29680(19) 0.3537(2) 0.0273(10) Uani 1 1 d . . . . .
H61 H 0.1693 0.2892 0.4031 0.033 Uiso 1 1 calc R . . . .
C66 C 0.1197(3) 0.4453(2) 0.2182(3) 0.0342(11) Uani 1 1 d . . . . .
O13 O 0.0857(3) 0.28774(19) 0.5426(2) 0.0572(12) Uani 1 1 d . . . . .
O14 O 0.0515(3) 0.36947(17) 0.5486(2) 0.0425(9) Uani 1 1 d . . . . .
O15 O 0.0920(5) 0.3288(3) 0.6485(2) 0.092(2) Uani 1 1 d . . . . .
N15 N 0.0768(3) 0.3269(2) 0.5806(3) 0.0492(13) Uani 1 1 d . . . . .
O16 O 0.4162(8) 0.3852(6) -0.0396(9) 0.076(3) Uani 0.5 1 d D U P E 1
O17 O 0.4145(7) 0.3029(6) -0.0331(8) 0.060(3) Uani 0.5 1 d . U P E 1
O18 O 0.4112(9) 0.3486(7) -0.1429(6) 0.085(3) Uani 0.5 1 d . U P E 1
N16 N 0.4037(9) 0.3466(7) -0.0714(9) 0.061(2) Uani 0.5 1 d . U P E 1
N13 N 0.7420(6) 0.4192(5) 0.3108(9) 0.140(4) Uani 1 1 d . U . . .
C64 C 0.6982(8) 0.4980(6) 0.3834(11) 0.141(4) Uani 1 1 d . U . . .
H64A H 0.6754 0.5246 0.3488 0.212 Uiso 1 1 calc GR . . . .
H64B H 0.7447 0.5128 0.4110 0.212 Uiso 1 1 calc GR . . . .
H64C H 0.6578 0.4874 0.4196 0.212 Uiso 1 1 calc GR . . . .
C65 C 0.7211(7) 0.4557(6) 0.3435(11) 0.129(4) Uani 1 1 d . U . . .
N14 N 0.2252(4) 0.6798(4) -0.0610(4) 0.079(2) Uani 1 1 d . . . . .
C62 C 0.2443(4) 0.7032(3) -0.1119(5) 0.0592(18) Uani 1 1 d . . . . .
C63 C 0.2697(5) 0.7309(3) -0.1778(5) 0.0664(19) Uani 1 1 d . . . . .
H63A H 0.2918 0.7057 -0.2138 0.100 Uiso 1 1 calc GR . . . .
H63B H 0.3109 0.7567 -0.1629 0.100 Uiso 1 1 calc GR . . . .
H63C H 0.2238 0.7491 -0.2016 0.100 Uiso 1 1 calc GR . . . .
O18A O 0.3799(9) 0.3166(6) -0.1403(5) 0.081(3) Uani 0.5 1 d . U P F 2
O17A O 0.3835(11) 0.2885(7) -0.0276(9) 0.082(3) Uani 0.5 1 d . U P F 2
O16A O 0.3834(9) 0.3776(7) -0.0488(8) 0.070(3) Uani 0.5 1 d . U P F 2
N16A N 0.3899(10) 0.3235(8) -0.0699(10) 0.069(3) Uani 0.5 1 d . U P F 2
C4 C 0.2935(14) 0.5209(8) 0.0617(11) 0.055(2) Uani 0.4 1 d . U P A 1
N2 N 0.2871(11) 0.4693(8) 0.0559(10) 0.053(2) Uani 0.4 1 d . U P A 1
N2A N 0.2561(6) 0.4759(4) 0.0625(5) 0.0406(16) Uani 0.6 1 d . U P B 2
C4A C 0.2562(8) 0.5276(4) 0.0683(6) 0.0433(16) Uani 0.6 1 d . U P B 2

loop_
_atom_site_aniso_label
_atom_site_aniso_U_11
_atom_site_aniso_U_22
_atom_site_aniso_U_33
_atom_site_aniso_U_23
_atom_site_aniso_U_13
_atom_site_aniso_U_12
Ni1 0.0563(6) 0.0203(5) 0.0148(4) -0.0020(3) -0.0030(3) 0.0069(3)
Ni2 0.0502(5) 0.0184(5) 0.0126(4) 0.0012(3) 0.0000(3) -0.0023(3)
Ni3 0.0669(6) 0.0251(5) 0.0157(4) 0.0036(3) -0.0043(4) -0.0134(4)
Ni4 0.0474(5) 0.0194(5) 0.0126(4) -0.0019(3) 0.0004(3) -0.0006(3)
O1 0.052(2) 0.0274(19) 0.0155(15) -0.0032(13) -0.0001(14) 0.0063(14)
O2 0.057(2) 0.029(2) 0.0173(15) -0.0030(13) -0.0033(14) 0.0099(16)
O3 0.063(2) 0.0224(18) 0.0158(15) 0.0023(13) -0.0009(14) -0.0064(15)
O4 0.063(2) 0.030(2) 0.0164(15) 0.0019(13) -0.0033(15) -0.0091(16)
O5 0.057(2) 0.0263(19) 0.0164(15) -0.0022(13) 0.0024(14) 0.0101(15)
O6 0.064(2) 0.030(2) 0.0200(16) 0.0007(14) -0.0061(15) 0.0093(16)
O7 0.0421(18) 0.0217(17) 0.0142(14) 0.0007(12) 0.0031(13) 0.0000(13)
O8 0.066(2) 0.0173(18) 0.0200(16) 0.0026(13) -0.0032(15) -0.0006(15)
O9 0.058(2) 0.0191(17) 0.0189(15) 0.0008(13) -0.0042(14) -0.0027(14)
O10 0.0437(19) 0.0243(18) 0.0177(15) -0.0018(12) 0.0043(13) -0.0037(13)
O11 0.086(3) 0.033(2) 0.0224(18) 0.0001(15) -0.0072(18) -0.0183(19)
O12 0.065(3) 0.045(2) 0.0210(16) 0.0084(16) 0.0040(16) -0.0219(19)
N1 0.080(5) 0.045(5) 0.040(4) 0.010(4) 0.011(4) -0.018(4)
N1A 0.078(4) 0.029(3) 0.021(2) 0.010(2) 0.004(3) -0.004(3)
N3 0.048(3) 0.037(3) 0.0201(19) -0.0008(17) 0.0023(17) -0.0074(19)
N4 0.057(3) 0.031(2) 0.0140(17) -0.0033(16) -0.0011(17) -0.0065(19)
N5 0.046(2) 0.023(2) 0.0155(17) -0.0036(15) 0.0073(16) -0.0024(16)
N6 0.048(2) 0.025(2) 0.0159(17) -0.0052(15) 0.0027(16) -0.0060(17)
N7 0.044(2) 0.025(2) 0.0106(16) 0.0027(14) 0.0017(15) 0.0006(16)
N8 0.046(2) 0.022(2) 0.0144(17) 0.0028(14) 0.0041(15) 0.0026(16)
N9 0.055(3) 0.025(2) 0.0151(18) 0.0027(15) -0.0018(17) 0.0036(17)
N10 0.047(2) 0.032(2) 0.0158(18) 0.0022(16) 0.0031(17) 0.0105(18)
N11 0.060(3) 0.029(2) 0.0212(19) -0.0054(17) -0.0013(18) 0.0093(19)
N12 0.066(3) 0.036(3) 0.026(2) -0.0024(18) -0.004(2) 0.005(2)
C1 0.081(6) 0.046(5) 0.043(4) 0.010(4) 0.012(4) -0.017(4)
C1A 0.080(4) 0.030(3) 0.030(3) 0.015(3) 0.005(3) -0.006(3)
C2 0.082(5) 0.048(5) 0.042(4) 0.011(4) 0.012(4) -0.016(4)
C2A 0.087(4) 0.036(3) 0.027(3) 0.013(2) 0.004(3) -0.004(3)
C3 0.101(8) 0.055(7) 0.049(7) 0.011(6) 0.009(7) -0.013(7)
C3A 0.140(7) 0.059(6) 0.031(5) 0.015(4) 0.002(5) -0.005(6)
C5 0.090(5) 0.029(3) 0.055(4) 0.007(3) -0.008(3) -0.008(3)
C6 0.093(5) 0.070(5) 0.039(3) -0.006(3) 0.014(3) 0.023(4)
C7 0.071(4) 0.042(3) 0.033(3) -0.009(2) 0.001(3) 0.020(3)
C8 0.089(5) 0.033(3) 0.041(3) -0.009(3) -0.002(3) 0.015(3)
C9 0.068(4) 0.031(3) 0.030(3) -0.006(2) -0.008(2) 0.009(2)
C10 0.079(4) 0.028(3) 0.040(3) -0.001(2) -0.001(3) 0.005(3)
C11 0.051(3) 0.019(2) 0.020(2) -0.0006(18) -0.0036(19) 0.002(2)
C12 0.046(3) 0.030(3) 0.013(2) -0.0020(17) 0.0003(19) -0.004(2)
C13 0.049(3) 0.041(3) 0.022(2) -0.002(2) 0.002(2) 0.003(2)
C14 0.058(3) 0.059(4) 0.016(2) -0.005(2) 0.002(2) -0.003(3)
C15 0.046(3) 0.061(4) 0.022(2) 0.007(2) -0.008(2) -0.008(3)
C16 0.044(3) 0.045(3) 0.030(3) 0.007(2) -0.009(2) -0.004(2)
C17 0.044(3) 0.034(3) 0.021(2) 0.0007(19) -0.0023(19) -0.002(2)
C18 0.055(3) 0.017(2) 0.016(2) 0.0007(17) -0.002(2) 0.0007(19)
C19 0.049(3) 0.027(3) 0.016(2) -0.0003(18) -0.0008(19) 0.009(2)
C20 0.055(3) 0.045(3) 0.021(2) -0.004(2) 0.007(2) -0.010(2)
C21 0.086(5) 0.067(5) 0.018(3) -0.003(3) 0.008(3) -0.020(4)
C22 0.080(4) 0.057(4) 0.019(2) -0.004(2) -0.012(3) -0.008(3)
C23 0.059(3) 0.041(3) 0.029(3) -0.003(2) -0.003(2) -0.008(3)
C24 0.057(3) 0.033(3) 0.019(2) -0.0026(19) 0.000(2) -0.006(2)
C25 0.060(3) 0.023(3) 0.024(2) -0.0031(19) -0.007(2) 0.001(2)
C26 0.056(3) 0.027(3) 0.036(3) -0.002(2) -0.011(2) 0.005(2)
C27 0.052(3) 0.041(4) 0.057(4) -0.001(3) -0.013(3) -0.004(3)
C28 0.067(4) 0.049(4) 0.094(6) 0.007(4) -0.026(4) -0.011(3)
C29 0.066(4) 0.042(4) 0.090(6) -0.014(4) -0.038(4) -0.005(3)
C30 0.087(5) 0.048(4) 0.060(4) -0.023(3) -0.029(4) 0.006(4)
C31 0.071(4) 0.042(4) 0.038(3) -0.011(3) -0.009(3) 0.000(3)
C32 0.059(3) 0.026(3) 0.033(3) 0.007(2) -0.016(2) 0.000(2)
C33 0.079(4) 0.036(3) 0.034(3) 0.010(2) -0.020(3) -0.011(3)
C34 0.097(5) 0.044(4) 0.056(4) 0.027(3) -0.033(4) -0.017(4)
C35 0.080(5) 0.041(4) 0.090(6) 0.025(4) -0.042(4) -0.004(3)
C36 0.079(5) 0.040(4) 0.083(5) 0.006(4) -0.024(4) 0.011(3)
C37 0.070(4) 0.034(3) 0.046(3) 0.001(3) -0.012(3) 0.007(3)
C38 0.056(4) 0.088(6) 0.033(3) 0.005(3) 0.012(3) 0.018(3)
C39 0.054(3) 0.040(3) 0.027(3) -0.001(2) 0.004(2) 0.013(2)
C40 0.053(3) 0.047(4) 0.029(3) 0.002(2) -0.003(2) 0.011(3)
C41 0.050(3) 0.028(3) 0.024(2) 0.0000(19) -0.005(2) 0.001(2)
C42 0.056(3) 0.051(4) 0.024(2) 0.011(2) -0.009(2) -0.010(3)
C43 0.055(3) 0.029(3) 0.027(2) 0.012(2) 0.004(2) 0.000(2)
C44 0.038(3) 0.020(2) 0.025(2) 0.0050(18) 0.0003(18) 0.0005(18)
C45 0.050(3) 0.019(2) 0.032(3) 0.0021(19) -0.002(2) -0.0029(19)
C46 0.038(3) 0.016(2) 0.028(2) -0.0015(18) -0.0018(18) -0.0002(17)
C47 0.052(3) 0.025(3) 0.024(2) -0.0071(19) 0.001(2) -0.003(2)
C48 0.056(3) 0.020(2) 0.031(3) 0.0006(19) -0.002(2) 0.003(2)
C49 0.037(3) 0.024(3) 0.030(2) 0.0000(19) 0.0003(19) 0.0020(18)
C50 0.060(3) 0.026(3) 0.041(3) -0.010(2) 0.002(3) 0.010(2)
C51 0.045(3) 0.031(3) 0.026(2) -0.012(2) 0.004(2) 0.003(2)
C52 0.059(4) 0.058(4) 0.029(3) -0.022(3) 0.008(2) 0.003(3)
C53 0.061(4) 0.047(4) 0.026(3) -0.014(2) -0.009(2) -0.001(3)
C54 0.056(3) 0.030(3) 0.030(3) -0.003(2) -0.005(2) -0.001(2)
C55 0.043(3) 0.053(4) 0.040(3) -0.002(3) 0.002(2) -0.003(2)
C56 0.048(3) 0.044(3) 0.036(3) 0.000(2) 0.009(2) -0.002(2)
C57 0.049(4) 0.082(5) 0.042(3) 0.006(3) 0.008(3) -0.010(3)
C58 0.058(3) 0.027(3) 0.016(2) -0.0032(18) 0.002(2) -0.008(2)
C59 0.057(3) 0.043(3) 0.017(2) -0.001(2) 0.005(2) -0.014(2)
C60 0.059(3) 0.023(2) 0.016(2) 0.0013(18) 0.000(2) 0.006(2)
C61 0.047(3) 0.020(2) 0.0149(19) 0.0013(17) 0.0001(18) 0.0000(18)
C66 0.057(3) 0.022(3) 0.023(2) 0.0016(19) -0.007(2) -0.004(2)
O13 0.095(3) 0.042(3) 0.035(2) 0.0029(19) 0.004(2) 0.013(2)
O14 0.064(2) 0.042(2) 0.0217(16) 0.0046(15) 0.0087(16) 0.0065(18)
O15 0.135(5) 0.123(6) 0.016(2) 0.004(2) 0.000(3) 0.048(4)
N15 0.058(3) 0.064(4) 0.026(2) 0.009(2) 0.006(2) 0.009(2)
O16 0.079(6) 0.098(7) 0.050(5) 0.020(5) 0.010(6) -0.007(6)
O17 0.058(5) 0.074(6) 0.050(5) -0.025(5) 0.005(5) -0.008(5)
O18 0.113(6) 0.103(7) 0.039(5) -0.007(5) 0.004(5) 0.004(6)
N16 0.062(3) 0.062(3) 0.059(3) -0.0001(10) 0.0020(10) -0.0002(10)
N13 0.071(5) 0.113(8) 0.233(11) -0.020(7) -0.026(6) 0.007(5)
C64 0.088(6) 0.113(8) 0.222(11) -0.036(8) -0.025(7) 0.018(6)
C65 0.067(5) 0.098(7) 0.218(10) -0.028(7) -0.034(6) 0.018(5)
N14 0.060(4) 0.116(7) 0.060(4) 0.006(4) 0.003(3) 0.008(4)
C62 0.044(3) 0.072(5) 0.062(4) -0.019(4) -0.005(3) 0.006(3)
C63 0.064(4) 0.056(5) 0.079(5) 0.001(4) -0.004(4) 0.000(3)
O18A 0.121(7) 0.103(7) 0.018(4) -0.001(5) 0.006(4) 0.002(6)
O17A 0.106(7) 0.091(7) 0.048(5) -0.002(5) -0.008(6) 0.008(6)
O16A 0.070(6) 0.101(7) 0.038(5) 0.020(5) 0.004(5) -0.022(6)
N16A 0.070(3) 0.070(3) 0.066(3) -0.0001(10) 0.0023(10) 0.0003(10)
C4 0.080(6) 0.045(5) 0.041(4) 0.008(4) 0.011(4) -0.018(5)
N2 0.080(6) 0.043(5) 0.037(4) 0.008(4) 0.010(4) -0.020(4)
N2A 0.074(4) 0.025(3) 0.022(3) 0.007(2) 0.002(3) -0.006(3)
C4A 0.075(4) 0.026(3) 0.029(3) 0.010(3) 0.005(3) -0.008(3)

loop_
_atom_type_symbol
_atom_type_description
_atom_type_scat_dispersion_real
_atom_type_scat_dispersion_imag
_atom_type_scat_source
C C 0.0181 0.0091 'International Tables Vol C Tables 4.2.6.8 and 6.1.1.4'
H H 0.0000 0.0000 'International Tables Vol C Tables 4.2.6.8 and 6.1.1.4'
N N 0.0311 0.0180 'International Tables Vol C Tables 4.2.6.8 and 6.1.1.4'
Ni Ni -3.0029 0.5091 'International Tables Vol C Tables 4.2.6.8 and 6.1.1.4'
O O 0.0492 0.0322 'International Tables Vol C Tables 4.2.6.8 and 6.1.1.4'

loop_
_geom_angle_atom_site_label_1
_geom_angle_atom_site_label_2
_geom_angle_atom_site_label_3
_geom_angle
_geom_angle_site_symmetry_1
_geom_angle_site_symmetry_3
_geom_angle_publ_flag
O2 Ni1 O5 89.83(15) . . ?
O2 Ni1 O7 92.01(14) . . ?
O2 Ni1 O9 89.06(14) . . ?
O2 Ni1 N11 85.97(16) . . ?
O6 Ni1 O2 172.61(15) . . ?
O6 Ni1 O5 89.06(15) . . ?
O6 Ni1 O7 94.97(14) . . ?
O6 Ni1 O9 94.34(15) . . ?
O6 Ni1 N11 86.84(16) . . ?
O7 Ni1 O5 79.34(13) . . ?
O7 Ni1 O9 81.89(13) . . ?
O7 Ni1 N11 173.79(17) . . ?
O9 Ni1 O5 161.15(14) . . ?
N11 Ni1 O5 94.77(17) . . ?
N11 Ni1 O9 103.92(17) . . ?
O3 Ni2 O7 169.04(15) . . ?
O3 Ni2 O8 90.23(14) . . ?
O3 Ni2 O10 93.05(14) . . ?
O3 Ni2 N7 92.84(14) . . ?
O3 Ni2 N9 98.38(16) . . ?
O7 Ni2 O8 97.84(13) . . ?
O7 Ni2 O10 80.97(13) . . ?
O7 Ni2 N7 79.24(13) . . ?
O7 Ni2 N9 89.21(14) . . ?
O10 Ni2 O8 81.02(15) . . ?
N7 Ni2 O8 176.81(14) . . ?
N7 Ni2 O10 99.69(15) . . ?
N9 Ni2 O8 89.00(16) . . ?
N9 Ni2 O10 164.86(15) . . ?
N9 Ni2 N7 89.68(16) . . ?
O4 Ni3 O8 89.36(15) . . ?
O4 Ni3 O10 90.14(14) . . ?
O4 Ni3 O12 87.52(16) . . ?
O4 Ni3 N2 86.0(5) . . ?
O4 Ni3 N2A 85.5(3) . . ?
O8 Ni3 N2A 97.7(3) . . ?
O10 Ni3 O8 82.04(13) . . ?
O10 Ni3 O12 79.85(14) . . ?
O10 Ni3 N2A 175.6(3) . . ?
O11 Ni3 O4 174.40(16) . . ?
O11 Ni3 O8 95.31(16) . . ?
O11 Ni3 O10 93.56(15) . . ?
O11 Ni3 O12 89.00(18) . . ?
O11 Ni3 N2 89.3(5) . . ?
O11 Ni3 N2A 90.8(3) . . ?
O12 Ni3 O8 161.60(15) . . ?
O12 Ni3 N2A 100.1(3) . . ?
N2 Ni3 O8 113.1(5) . . ?
N2 Ni3 O10 164.3(5) . . ?
N2 Ni3 O12 84.7(5) . . ?
O1 Ni4 O7 92.46(14) . . ?
O1 Ni4 O9 89.80(14) . . ?
O1 Ni4 O10 170.33(15) . . ?
O1 Ni4 N4 99.36(15) . . ?
O1 Ni4 N5 94.63(15) . . ?
O7 Ni4 O9 81.10(14) . . ?
O7 Ni4 N4 165.27(15) . . ?
O9 Ni4 N4 90.13(16) . . ?
O10 Ni4 O7 80.64(13) . . ?
O10 Ni4 O9 95.76(13) . . ?
O10 Ni4 N4 88.55(14) . . ?
N5 Ni4 O7 100.09(15) . . ?
N5 Ni4 O9 175.35(14) . . ?
N5 Ni4 O10 80.06(14) . . ?
N5 Ni4 N4 87.76(17) . . ?
C11 O1 Ni4 128.7(3) . . ?
C11 O2 Ni1 127.8(3) . . ?
C18 O3 Ni2 128.2(3) . . ?
C18 O4 Ni3 129.6(3) . . ?
Ni1 O5 H5 131(2) . . ?
C60 O5 Ni1 112.2(3) . . ?
C60 O5 H5 106.1(17) . . ?
C66 O6 Ni1 136.1(4) . . ?
Ni1 O7 Ni4 95.95(14) . . ?
Ni2 O7 Ni1 120.82(16) . . ?
Ni2 O7 Ni4 98.95(13) . . ?
C61 O7 Ni1 108.7(3) . . ?
C61 O7 Ni2 107.5(3) . . ?
C61 O7 Ni4 125.9(3) . . ?
Ni3 O8 Ni2 94.63(15) . . ?
C66 O8 Ni2 122.1(3) . . ?
C66 O8 Ni3 132.7(3) . . ?
Ni4 O9 Ni1 94.35(14) . . ?
C25 O9 Ni1 139.9(4) . . ?
C25 O9 Ni4 117.5(3) . . ?
Ni3 O10 Ni2 95.76(15) . . ?
Ni4 O10 Ni2 98.93(13) . . ?
Ni4 O10 Ni3 122.51(16) . . ?
C58 O10 Ni2 125.2(3) . . ?
C58 O10 Ni3 107.8(3) . . ?
C58 O10 Ni4 107.8(3) . . ?
C25 O11 Ni3 136.2(4) . . ?
Ni3 O12 H12 134(2) . . ?
C59 O12 Ni3 112.9(3) . . ?
C59 O12 H12 106.6(18) . . ?
C2 N1 H1 122.6 . . ?
C2 N1 N2 114.9(15) . . ?
N2 N1 H1 122.6 . . ?
C2A N1A H1A 123.7 . . ?
C2A N1A N2A 112.5(9) . . ?
N2A N1A H1A 123.7 . . ?
N4 N3 C59 124.7(4) . . ?
C56 N3 N4 111.4(4) . . ?
C56 N3 C59 122.8(4) . . ?
N3 N4 Ni4 122.3(3) . . ?
C54 N4 Ni4 133.8(3) . . ?
C54 N4 N3 103.7(4) . . ?
N6 N5 Ni4 108.4(3) . . ?
C49 N5 Ni4 144.7(3) . . ?
C49 N5 N6 106.1(4) . . ?
N5 N6 C58 118.4(4) . . ?
C51 N6 N5 110.7(4) . . ?
C51 N6 C58 131.0(4) . . ?
N8 N7 Ni2 108.3(3) . . ?
C46 N7 Ni2 145.2(3) . . ?
C46 N7 N8 106.0(4) . . ?
N7 N8 C61 118.4(4) . . ?
C44 N8 N7 111.3(4) . . ?
C44 N8 C61 130.3(4) . . ?
N10 N9 Ni2 122.3(3) . . ?
C41 N9 Ni2 132.3(3) . . ?
C41 N9 N10 105.0(4) . . ?
N9 N10 C60 123.2(4) . . ?
C39 N10 N9 110.6(4) . . ?
C39 N10 C60 123.4(4) . . ?
N12 N11 Ni1 116.8(4) . . ?
C9 N11 Ni1 136.5(4) . . ?
C9 N11 N12 105.3(4) . . ?
N11 N12 H12A 123.7 . . ?
C7 N12 N11 112.6(5) . . ?
C7 N12 H12A 123.7 . . ?
C2 C1 H1B 128.0 . . ?
C4 C1 H1B 128.0 . . ?
C4 C1 C2 104.0(16) . . ?
C2A C1A H1AA 126.8 . . ?
C2A C1A C4A 106.4(9) . . ?
C4A C1A H1AA 126.8 . . ?
N1 C2 C1 105.0(14) . . ?
N1 C2 C3 124.2(17) . . ?
C1 C2 C3 130.7(15) . . ?
N1A C2A C1A 105.9(8) . . ?
N1A C2A C3A 120.8(10) . . ?
C1A C2A C3A 132.8(10) . . ?
C2 C3 H3A 109.5 . . ?
C2 C3 H3B 109.5 . . ?
C2 C3 H3C 109.5 . . ?
H3A C3 H3B 109.5 . . ?
H3A C3 H3C 109.5 . . ?
H3B C3 H3C 109.5 . . ?
C2A C3A H3AA 109.5 . . ?
C2A C3A H3AB 109.5 . . ?
C2A C3A H3AC 109.5 . . ?
H3AA C3A H3AB 109.5 . . ?
H3AA C3A H3AC 109.5 . . ?
H3AB C3A H3AC 109.5 . . ?
H5AA C5 H5AB 109.5 . . ?
H5AA C5 H5AC 109.5 . . ?
H5AB C5 H5AC 109.5 . . ?
H5BD C5 H5BE 109.5 . . ?
H5BD C5 H5BF 109.5 . . ?
H5BE C5 H5BF 109.5 . . ?
C4 C5 H5AA 109.5 . . ?
C4 C5 H5AB 109.5 . . ?
C4 C5 H5AC 109.5 . . ?
C4A C5 H5BD 109.5 . . ?
C4A C5 H5BE 109.5 . . ?
C4A C5 H5BF 109.5 . . ?
H6A C6 H6B 109.5 . . ?
H6A C6 H6C 109.5 . . ?
H6B C6 H6C 109.5 . . ?
C7 C6 H6A 109.5 . . ?
C7 C6 H6B 109.5 . . ?
C7 C6 H6C 109.5 . . ?
N12 C7 C6 122.4(6) . . ?
N12 C7 C8 106.5(5) . . ?
C8 C7 C6 131.1(6) . . ?
C7 C8 H8 127.7 . . ?
C7 C8 C9 104.6(5) . . ?
C9 C8 H8 127.7 . . ?
N11 C9 C8 111.0(5) . . ?
N11 C9 C10 123.3(5) . . ?
C8 C9 C10 125.7(6) . . ?
C9 C10 H10A 109.5 . . ?
C9 C10 H10B 109.5 . . ?
C9 C10 H10C 109.5 . . ?
H10A C10 H10B 109.5 . . ?
H10A C10 H10C 109.5 . . ?
H10B C10 H10C 109.5 . . ?
O1 C11 C12 115.6(4) . . ?
O2 C11 O1 126.7(4) . . ?
O2 C11 C12 117.8(4) . . ?
C13 C12 C11 120.5(5) . . ?
C17 C12 C11 120.3(4) . . ?
C17 C12 C13 119.2(5) . . ?
C12 C13 H13 119.9 . . ?
C14 C13 C12 120.1(5) . . ?
C14 C13 H13 119.9 . . ?
C13 C14 H14 120.0 . . ?
C15 C14 C13 120.0(5) . . ?
C15 C14 H14 120.0 . . ?
C14 C15 H15 119.7 . . ?
C16 C15 C14 120.5(5) . . ?
C16 C15 H15 119.7 . . ?
C15 C16 H16 120.6 . . ?
C15 C16 C17 118.7(5) . . ?
C17 C16 H16 120.6 . . ?
C12 C17 C16 121.5(5) . . ?
C12 C17 H17 119.2 . . ?
C16 C17 H17 119.2 . . ?
O3 C18 O4 126.0(4) . . ?
O3 C18 C19 116.4(4) . . ?
O4 C18 C19 117.6(4) . . ?
C20 C19 C18 120.3(5) . . ?
C24 C19 C18 120.5(4) . . ?
C24 C19 C20 119.2(5) . . ?
C19 C20 H20 119.8 . . ?
C21 C20 C19 120.4(6) . . ?
C21 C20 H20 119.8 . . ?
C20 C21 H21 120.0 . . ?
C22 C21 C20 120.1(6) . . ?
C22 C21 H21 120.0 . . ?
C21 C22 H22 119.8 . . ?
C21 C22 C23 120.3(5) . . ?
C23 C22 H22 119.8 . . ?
C22 C23 H23 120.7 . . ?
C22 C23 C24 118.7(6) . . ?
C24 C23 H23 120.7 . . ?
C19 C24 C23 121.3(5) . . ?
C19 C24 H24 119.3 . . ?
C23 C24 H24 119.3 . . ?
O9 C25 C26 117.9(4) . . ?
O11 C25 O9 125.1(5) . . ?
O11 C25 C26 117.0(5) . . ?
C27 C26 C25 119.6(5) . . ?
C27 C26 C31 119.7(6) . . ?
C31 C26 C25 120.7(6) . . ?
C26 C27 H27 119.8 . . ?
C26 C27 C28 120.4(7) . . ?
C28 C27 H27 119.8 . . ?
C27 C28 H28 120.2 . . ?
C29 C28 C27 119.6(8) . . ?
C29 C28 H28 120.2 . . ?
C28 C29 H29 119.7 . . ?
C28 C29 C30 120.5(6) . . ?
C30 C29 H29 119.7 . . ?
C29 C30 H30 119.9 . . ?
C31 C30 C29 120.2(7) . . ?
C31 C30 H30 119.9 . . ?
C26 C31 H31 120.2 . . ?
C30 C31 C26 119.6(7) . . ?
C30 C31 H31 120.2 . . ?
C33 C32 C66 120.8(6) . . ?
C37 C32 C33 119.4(6) . . ?
C37 C32 C66 119.8(5) . . ?
C32 C33 H33 120.4 . . ?
C32 C33 C34 119.2(7) . . ?
C34 C33 H33 120.4 . . ?
C33 C34 H34 119.4 . . ?
C35 C34 C33 121.1(7) . . ?
C35 C34 H34 119.4 . . ?
C34 C35 H35 120.1 . . ?
C34 C35 C36 119.8(7) . . ?
C36 C35 H35 120.1 . . ?
C35 C36 H36 120.1 . . ?
C35 C36 C37 119.9(8) . . ?
C37 C36 H36 120.1 . . ?
C32 C37 C36 120.6(6) . . ?
C32 C37 H37 119.7 . . ?
C36 C37 H37 119.7 . . ?
H38A C38 H38B 109.5 . . ?
H38A C38 H38C 109.5 . . ?
H38B C38 H38C 109.5 . . ?
C39 C38 H38A 109.5 . . ?
C39 C38 H38B 109.5 . . ?
C39 C38 H38C 109.5 . . ?
N10 C39 C38 122.2(5) . . ?
N10 C39 C40 106.7(5) . . ?
C40 C39 C38 131.1(6) . . ?
C39 C40 H40 126.6 . . ?
C39 C40 C41 106.8(5) . . ?
C41 C40 H40 126.6 . . ?
N9 C41 C40 110.8(4) . . ?
N9 C41 C42 122.6(5) . . ?
C40 C41 C42 126.6(5) . . ?
C41 C42 H42A 109.5 . . ?
C41 C42 H42B 109.5 . . ?
C41 C42 H42C 109.5 . . ?
H42A C42 H42B 109.5 . . ?
H42A C42 H42C 109.5 . . ?
H42B C42 H42C 109.5 . . ?
H43A C43 H43B 109.5 . . ?
H43A C43 H43C 109.5 . . ?
H43B C43 H43C 109.5 . . ?
C44 C43 H43A 109.5 . . ?
C44 C43 H43B 109.5 . . ?
C44 C43 H43C 109.5 . . ?
N8 C44 C43 122.4(4) . . ?
N8 C44 C45 106.3(4) . . ?
C45 C44 C43 131.3(5) . . ?
C44 C45 H45 126.8 . . ?
C44 C45 C46 106.4(4) . . ?
C46 C45 H45 126.8 . . ?
N7 C46 C45 110.0(4) . . ?
N7 C46 C47 122.3(4) . . ?
C45 C46 C47 127.8(4) . . ?
C46 C47 H47A 109.5 . . ?
C46 C47 H47B 109.5 . . ?
C46 C47 H47C 109.5 . . ?
H47A C47 H47B 109.5 . . ?
H47A C47 H47C 109.5 . . ?
H47B C47 H47C 109.5 . . ?
H48A C48 H48B 109.5 . . ?
H48A C48 H48C 109.5 . . ?
H48B C48 H48C 109.5 . . ?
C49 C48 H48A 109.5 . . ?
C49 C48 H48B 109.5 . . ?
C49 C48 H48C 109.5 . . ?
N5 C49 C48 121.7(4) . . ?
N5 C49 C50 109.4(4) . . ?
C50 C49 C48 128.9(5) . . ?
C49 C50 H50 126.6 . . ?
C51 C50 C49 106.7(5) . . ?
C51 C50 H50 126.6 . . ?
N6 C51 C50 107.1(4) . . ?
N6 C51 C52 121.9(5) . . ?
C50 C51 C52 131.0(5) . . ?
C51 C52 H52A 109.5 . . ?
C51 C52 H52B 109.5 . . ?
C51 C52 H52C 109.5 . . ?
H52A C52 H52B 109.5 . . ?
H52A C52 H52C 109.5 . . ?
H52B C52 H52C 109.5 . . ?
H53A C53 H53B 109.5 . . ?
H53A C53 H53C 109.5 . . ?
H53B C53 H53C 109.5 . . ?
C54 C53 H53A 109.5 . . ?
C54 C53 H53B 109.5 . . ?
C54 C53 H53C 109.5 . . ?
N4 C54 C53 122.0(5) . . ?
N4 C54 C55 111.6(5) . . ?
C55 C54 C53 126.3(5) . . ?
C54 C55 H55 127.1 . . ?
C56 C55 C54 105.8(5) . . ?
C56 C55 H55 127.1 . . ?
N3 C56 C55 107.5(5) . . ?
N3 C56 C57 121.6(5) . . ?
C55 C56 C57 130.9(6) . . ?
C56 C57 H57A 109.5 . . ?
C56 C57 H57B 109.5 . . ?
C56 C57 H57C 109.5 . . ?
H57A C57 H57B 109.5 . . ?
H57A C57 H57C 109.5 . . ?
H57B C57 H57C 109.5 . . ?
O10 C58 N6 110.4(4) . . ?
O10 C58 H58 108.7 . . ?
O10 C58 C59 109.4(4) . . ?
N6 C58 H58 108.7 . . ?
N6 C58 C59 110.9(5) . . ?
C59 C58 H58 108.7 . . ?
O12 C59 N3 109.6(4) . . ?
O12 C59 C58 106.3(5) . . ?
O12 C59 H59 108.8 . . ?
N3 C59 C58 114.3(4) . . ?
N3 C59 H59 108.8 . . ?
C58 C59 H59 108.8 . . ?
O5 C60 N10 109.8(4) . . ?
O5 C60 H60 108.6 . . ?
O5 C60 C61 107.0(4) . . ?
N10 C60 H60 108.6 . . ?
N10 C60 C61 114.3(4) . . ?
C61 C60 H60 108.6 . . ?
O7 C61 N8 110.2(3) . . ?
O7 C61 C60 109.3(4) . . ?
O7 C61 H61 108.5 . . ?
N8 C61 C60 111.7(4) . . ?
N8 C61 H61 108.5 . . ?
C60 C61 H61 108.5 . . ?
O6 C66 O8 124.4(5) . . ?
O6 C66 C32 116.7(5) . . ?
O8 C66 C32 118.9(4) . . ?
O13 N15 O14 119.3(5) . . ?
O13 N15 O15 123.5(6) . . ?
O15 N15 O14 117.2(6) . . ?
O16 N16 O17 116.9(16) . . ?
O16 N16 O18 115.5(17) . . ?
O18 N16 O17 121.9(17) . . ?
H64A C64 H64B 109.5 . . ?
H64A C64 H64C 109.5 . . ?
H64B C64 H64C 109.5 . . ?
C65 C64 H64A 109.5 . . ?
C65 C64 H64B 109.5 . . ?
C65 C64 H64C 109.5 . . ?
N13 C65 C64 178.4(17) . . ?
N14 C62 C63 177.7(9) . . ?
C62 C63 H63A 109.5 . . ?
C62 C63 H63B 109.5 . . ?
C62 C63 H63C 109.5 . . ?
H63A C63 H63B 109.5 . . ?
H63A C63 H63C 109.5 . . ?
H63B C63 H63C 109.5 . . ?
O18A N16A O16A 112.5(17) . . ?
O17A N16A O18A 120.7(18) . . ?
O17A N16A O16A 123.9(16) . . ?
C1 C4 C5 123.5(16) . . ?
N2 C4 C1 112.9(17) . . ?
N2 C4 C5 123.6(14) . . ?
N1 N2 Ni3 120.7(13) . . ?
C4 N2 Ni3 135.2(13) . . ?
C4 N2 N1 102.9(14) . . ?
N1A N2A Ni3 114.4(7) . . ?
C4A N2A Ni3 140.5(7) . . ?
C4A N2A N1A 105.0(8) . . ?
C5 C4A C1A 127.1(9) . . ?
N2A C4A C1A 110.1(9) . . ?
N2A C4A C5 122.8(8) . . ?

loop_
_geom_bond_atom_site_label_1
_geom_bond_atom_site_label_2
_geom_bond_distance
_geom_bond_site_symmetry_2
_geom_bond_publ_flag
Ni1 O2 2.043(3) . ?
Ni1 O5 2.123(4) . ?
Ni1 O6 2.029(4) . ?
Ni1 O7 2.060(3) . ?
Ni1 O9 2.108(4) . ?
Ni1 N11 2.075(4) . ?
Ni2 O3 2.009(3) . ?
Ni2 O7 2.056(3) . ?
Ni2 O8 2.116(3) . ?
Ni2 O10 2.091(3) . ?
Ni2 N7 2.078(4) . ?
Ni2 N9 2.078(5) . ?
Ni3 O4 2.050(3) . ?
Ni3 O8 2.089(4) . ?
Ni3 O10 2.076(3) . ?
Ni3 O11 2.032(4) . ?
Ni3 O12 2.080(5) . ?
Ni3 N2 2.068(18) . ?
Ni3 N2A 2.099(10) . ?
Ni4 O1 1.997(3) . ?
Ni4 O7 2.098(3) . ?
Ni4 O9 2.104(4) . ?
Ni4 O10 2.063(3) . ?
Ni4 N4 2.121(5) . ?
Ni4 N5 2.051(4) . ?
O1 C11 1.263(6) . ?
O2 C11 1.263(6) . ?
O3 C18 1.259(6) . ?
O4 C18 1.268(6) . ?
O5 H5 0.880(10) . ?
O5 C60 1.421(6) . ?
O6 C66 1.252(6) . ?
O7 C61 1.383(6) . ?
O8 C66 1.265(7) . ?
O9 C25 1.274(7) . ?
O10 C58 1.378(6) . ?
O11 C25 1.237(6) . ?
O12 H12 0.879(10) . ?
O12 C59 1.437(7) . ?
N1 H1 0.8800 . ?
N1 C2 1.32(2) . ?
N1 N2 1.36(2) . ?
N1A H1A 0.8800 . ?
N1A C2A 1.352(12) . ?
N1A N2A 1.367(13) . ?
N3 N4 1.391(6) . ?
N3 C56 1.343(8) . ?
N3 C59 1.452(7) . ?
N4 C54 1.334(7) . ?
N5 N6 1.375(5) . ?
N5 C49 1.324(7) . ?
N6 C51 1.343(7) . ?
N6 C58 1.472(7) . ?
N7 N8 1.363(5) . ?
N7 C46 1.325(6) . ?
N8 C44 1.354(6) . ?
N8 C61 1.460(6) . ?
N9 N10 1.388(6) . ?
N9 C41 1.336(7) . ?
N10 C39 1.367(8) . ?
N10 C60 1.454(7) . ?
N11 N12 1.360(6) . ?
N11 C9 1.319(8) . ?
N12 H12A 0.8800 . ?
N12 C7 1.327(8) . ?
C1 H1B 0.9500 . ?
C1 C2 1.41(3) . ?
C1 C4 1.39(2) . ?
C1A H1AA 0.9500 . ?
C1A C2A 1.356(15) . ?
C1A C4A 1.425(13) . ?
C2 C3 1.60(2) . ?
C2A C3A 1.566(15) . ?
C3 H3A 0.9800 . ?
C3 H3B 0.9800 . ?
C3 H3C 0.9800 . ?
C3A H3AA 0.9800 . ?
C3A H3AB 0.9800 . ?
C3A H3AC 0.9800 . ?
C5 H5AA 0.9800 . ?
C5 H5AB 0.9800 . ?
C5 H5AC 0.9800 . ?
C5 H5BD 0.9800 . ?
C5 H5BE 0.9800 . ?
C5 H5BF 0.9800 . ?
C5 C4 1.65(2) . ?
C5 C4A 1.418(13) . ?
C6 H6A 0.9800 . ?
C6 H6B 0.9800 . ?
C6 H6C 0.9800 . ?
C6 C7 1.500(9) . ?
C7 C8 1.396(10) . ?
C8 H8 0.9500 . ?
C8 C9 1.406(8) . ?
C9 C10 1.491(9) . ?
C10 H10A 0.9800 . ?
C10 H10B 0.9800 . ?
C10 H10C 0.9800 . ?
C11 C12 1.510(6) . ?
C12 C13 1.397(7) . ?
C12 C17 1.379(8) . ?
C13 H13 0.9500 . ?
C13 C14 1.395(8) . ?
C14 H14 0.9500 . ?
C14 C15 1.393(9) . ?
C15 H15 0.9500 . ?
C15 C16 1.388(9) . ?
C16 H16 0.9500 . ?
C16 C17 1.404(7) . ?
C17 H17 0.9500 . ?
C18 C19 1.502(6) . ?
C19 C20 1.384(7) . ?
C19 C24 1.375(8) . ?
C20 H20 0.9500 . ?
C20 C21 1.382(8) . ?
C21 H21 0.9500 . ?
C21 C22 1.380(10) . ?
C22 H22 0.9500 . ?
C22 C23 1.388(9) . ?
C23 H23 0.9500 . ?
C23 C24 1.392(7) . ?
C24 H24 0.9500 . ?
C25 C26 1.498(8) . ?
C26 C27 1.386(9) . ?
C26 C31 1.394(8) . ?
C27 H27 0.9500 . ?
C27 C28 1.396(10) . ?
C28 H28 0.9500 . ?
C28 C29 1.370(12) . ?
C29 H29 0.9500 . ?
C29 C30 1.390(13) . ?
C30 H30 0.9500 . ?
C30 C31 1.386(10) . ?
C31 H31 0.9500 . ?
C32 C33 1.394(8) . ?
C32 C37 1.386(9) . ?
C32 C66 1.498(7) . ?
C33 H33 0.9500 . ?
C33 C34 1.397(9) . ?
C34 H34 0.9500 . ?
C34 C35 1.370(13) . ?
C35 H35 0.9500 . ?
C35 C36 1.379(12) . ?
C36 H36 0.9500 . ?
C36 C37 1.392(9) . ?
C37 H37 0.9500 . ?
C38 H38A 0.9800 . ?
C38 H38B 0.9800 . ?
C38 H38C 0.9800 . ?
C38 C39 1.503(8) . ?
C39 C40 1.367(8) . ?
C40 H40 0.9500 . ?
C40 C41 1.395(8) . ?
C41 C42 1.492(7) . ?
C42 H42A 0.9800 . ?
C42 H42B 0.9800 . ?
C42 H42C 0.9800 . ?
C43 H43A 0.9800 . ?
C43 H43B 0.9800 . ?
C43 H43C 0.9800 . ?
C43 C44 1.497(6) . ?
C44 C45 1.370(7) . ?
C45 H45 0.9500 . ?
C45 C46 1.402(7) . ?
C46 C47 1.496(7) . ?
C47 H47A 0.9800 . ?
C47 H47B 0.9800 . ?
C47 H47C 0.9800 . ?
C48 H48A 0.9800 . ?
C48 H48B 0.9800 . ?
C48 H48C 0.9800 . ?
C48 C49 1.493(7) . ?
C49 C50 1.404(7) . ?
C50 H50 0.9500 . ?
C50 C51 1.359(8) . ?
C51 C52 1.512(7) . ?
C52 H52A 0.9800 . ?
C52 H52B 0.9800 . ?
C52 H52C 0.9800 . ?
C53 H53A 0.9800 . ?
C53 H53B 0.9800 . ?
C53 H53C 0.9800 . ?
C53 C54 1.505(7) . ?
C54 C55 1.396(9) . ?
C55 H55 0.9500 . ?
C55 C56 1.360(9) . ?
C56 C57 1.496(8) . ?
C57 H57A 0.9800 . ?
C57 H57B 0.9800 . ?
C57 H57C 0.9800 . ?
C58 H58 1.0000 . ?
C58 C59 1.541(8) . ?
C59 H59 1.0000 . ?
C60 H60 1.0000 . ?
C60 C61 1.542(7) . ?
C61 H61 1.0000 . ?
O13 N15 1.210(7) . ?
O14 N15 1.285(7) . ?
O15 N15 1.218(7) . ?
O16 N16 1.14(2) . ?
O17 N16 1.31(2) . ?
O18 N16 1.273(19) . ?
N13 C65 1.150(17) . ?
C64 H64A 0.9800 . ?
C64 H64B 0.9800 . ?
C64 H64C 0.9800 . ?
C64 C65 1.345(19) . ?
N14 C62 1.128(11) . ?
C62 C63 1.434(12) . ?
C63 H63A 0.9800 . ?
C63 H63B 0.9800 . ?
C63 H63C 0.9800 . ?
O18A N16A 1.26(2) . ?
O17A N16A 1.17(2) . ?
O16A N16A 1.43(2) . ?
C4 N2 1.32(3) . ?
N2A C4A 1.316(14) . ?
